data_4035179
loop_
_publ_author_name
'Kumar, Rakesh'
'Chaudhary, Sandeep'
'Kumar, Rohit'
'Upadhyay, Pooja'
'Sahal, Dinkar'
'Sharma, Upendra'

_publ_section_title
;
 Catalyst and Additive-Free Diastereoselective 1,3-Dipolar Cycloaddition
 of Quinolinium Imides with Olefins, Maleimides, and Benzynes: Direct
 Access to Fused N,N'-Heterocycles with Promising Activity against a
 Drug-Resistant Malaria Parasite.
;
_journal_issue 19
_journal_name_full 'The Journal of organic chemistry'
_journal_page_first 11552
_journal_page_last 11570
_journal_paper_doi 10.1021/acs.joc.8b01520
_journal_volume 83
_journal_year 2018
_chemical_absolute_configuration unk
_chemical_formula_moiety 'C22 H16 N2 O'
_chemical_formula_sum 'C22 H16 N2 O'
_chemical_formula_weight 324.36
_space_group_crystal_system triclinic
_space_group_IT_number 1
_space_group_name_Hall 'P 1'
_space_group_name_H-M_alt 'P 1'
_atom_sites_solution_hydrogens geom
_atom_sites_solution_primary iterative
_atom_sites_solution_secondary difmap
_audit_creation_date 2017-12-01
_audit_creation_method
;
Olex2 1.2-ac21
(compiled 2015.09.16 svn.r134, GUI svn.r4998)
;
_cell_angle_alpha 115.199(13)
_cell_angle_beta 93.554(8)
_cell_angle_gamma 98.472(9)
_cell_formula_units_Z 1
_cell_length_a 5.3633(4)
_cell_length_b 9.1569(12)
_cell_length_c 9.3749(10)
_cell_measurement_reflns_used 1030
_cell_measurement_temperature 293(2)
_cell_measurement_theta_max 66.3830
_cell_measurement_theta_min 5.4510
_cell_volume 408.03(9)
_computing_cell_refinement 'CrysAlisPro 1.171.38.46 (Rigaku OD, 2015)'
_computing_data_collection 'CrysAlisPro 1.171.38.46 (Rigaku OD, 2015)'
_computing_data_reduction 'CrysAlisPro 1.171.38.46 (Rigaku OD, 2015)'
_computing_molecular_graphics 'Olex2 (Dolomanov et al., 2009)'
_computing_publication_material 'Olex2 (Dolomanov et al., 2009)'
_computing_structure_refinement 'ShelXL (Sheldrick, 2008)'
_computing_structure_solution
;
Superflip (Palatinus & Chapuis, 2007;Palatinus & van der Lee, 2008;
Palatinus et al., 2012)
;
_diffrn_ambient_temperature 293(2)
_diffrn_detector 'CCD plate'
_diffrn_detector_area_resol_mean 15.9974
_diffrn_detector_type Eos
_diffrn_measured_fraction_theta_full 0.948
_diffrn_measured_fraction_theta_max 0.948
_diffrn_measurement_details
;
List of Runs (angles in degrees, time in seconds):

  # Type    Start    End  Width  t~exp~   \w     \q     \k     \f   Frames
--------------------------------------------------------------------------
  1  \w     24.00  56.00   1.00    1.00    --   25.57  77.00  90.00   32
  2  \w     59.00 102.00   1.00    1.00    --   25.57  77.00  90.00   43
  3  \w    117.00 149.00   1.00    1.00    --   66.78 111.00  60.00   32
  4  \w    147.00 175.00   1.00    6.50    --  108.00 104.00   0.00   28
  5  \w    144.00 174.00   1.00    6.50    --  108.00 104.00 -60.00   30
  6  \w    145.00 173.00   1.00    6.50    --  108.00 104.00 -90.00   28
  7  \w    121.00 158.00   1.00    6.50    --  108.00 104.00-120.00   37
  8  \w    105.00 159.00   1.00    6.50    --  108.00 104.00 -30.00   54
  9  \w    106.00 137.00   1.00    6.50    --  108.00 104.00 -90.00   31
 10  \w    109.00 139.00   1.00    6.50    --  108.00 104.00 -60.00   30
 11  \w    103.00 148.00   1.00    1.00    --   66.78 111.00   0.00   45
 12  \w    103.00 142.00   1.00    6.50    --  108.00 104.00   0.00   39
 13  \w     67.00 145.00   1.00    1.00    --   66.78 178.00 150.00   78
 14  \w     64.00 111.00   1.00    1.00    --   25.57 178.00  30.00   47
 15  \w     21.00  97.00   1.00    1.00    --   25.57  57.00-180.00   76
 16  \w     37.00 148.00   1.00    1.00    --   66.78 -15.00 -90.00  111
 17  \w     90.00 172.00   1.00    6.50    --  108.00 -32.00-180.00   82
 18  \w     93.00 145.00   1.00    6.50    --  108.00 -77.00-120.00   52
 19  \w     85.00 135.00   1.00    6.50    --  108.00 -65.00 -60.00   50
 20  \w     75.00 110.00   1.00    6.50    --  108.00-104.00 -60.00   35
 21  \w     69.00 109.00   1.00    6.50    --  108.00-104.00-150.00   40
 22  \w     57.00  94.00   1.00    1.00    --   66.78 -45.00-120.00   37
 23  \w     53.00  80.00   1.00    6.50    --  108.00 -77.00-120.00   27
 24  \w     45.00  71.00   1.00    6.50    --  108.00 -32.00-180.00   26
 25  \w     35.00  61.00   1.00    6.50    --  108.00-104.00-150.00   26
 26  \w     24.00  71.00   1.00    6.50    --  108.00-104.00 -60.00   47
 27  \w     34.00  67.00   1.00    6.50    --  108.00 -65.00 -60.00   33
 28  \w     45.00 102.00   1.00    6.50    --  108.00-104.00  60.00   57
 29  \w     79.00 109.00   1.00    6.50    --  108.00-104.00 120.00   30
 30  \w     38.00  94.00   1.00    1.00    --   66.78 -94.00 120.00   56
 31  \w     33.00  99.00   1.00    1.00    --   66.78 -45.00  90.00   66
 32  \w     27.00 166.00   1.00    6.50    --  108.00  21.00  90.00  139
 33  \w     29.00  69.00   1.00    6.50    --  108.00-104.00 120.00   40
 34  \w      0.00  28.00   1.00    1.00    --   66.78 -94.00 120.00   28
 35  \w     -9.00  28.00   1.00    1.00    --   66.78 -45.00  90.00   37
 36  \w    -14.00  20.00   1.00    1.00    --   25.57  77.00  90.00   34
 37  \w    -16.00  32.00   1.00    1.00    --   66.78 -15.00 -90.00   48
 38  \w      0.00  30.00   1.00    1.00    --   66.78 -45.00-120.00   30
;
_diffrn_measurement_device 'four-circle diffractometer'
_diffrn_measurement_device_type 'SuperNova, Dual, Cu at zero, Eos'
_diffrn_measurement_method '\w scans'
_diffrn_orient_matrix_type 'CrysAlisPro convention (1999,Acta A55,543-557)'
_diffrn_orient_matrix_UB_11 0.0413486000
_diffrn_orient_matrix_UB_12 -0.1776468000
_diffrn_orient_matrix_UB_13 -0.0916433000
_diffrn_orient_matrix_UB_21 -0.0413451000
_diffrn_orient_matrix_UB_22 -0.0306030000
_diffrn_orient_matrix_UB_23 0.1469301000
_diffrn_orient_matrix_UB_31 -0.2873826000
_diffrn_orient_matrix_UB_32 -0.0583500000
_diffrn_orient_matrix_UB_33 -0.0604051000
_diffrn_radiation_monochromator mirror
_diffrn_radiation_probe x-ray
_diffrn_radiation_type CuK\a
_diffrn_radiation_wavelength 1.54184
_diffrn_reflns_av_R_equivalents 0.0833
_diffrn_reflns_av_unetI/netI 0.0682
_diffrn_reflns_limit_h_max 3
_diffrn_reflns_limit_h_min -6
_diffrn_reflns_limit_k_max 10
_diffrn_reflns_limit_k_min -9
_diffrn_reflns_limit_l_max 10
_diffrn_reflns_limit_l_min -11
_diffrn_reflns_number 2054
_diffrn_reflns_theta_full 66.69
_diffrn_reflns_theta_max 66.69
_diffrn_reflns_theta_min 5.67
_diffrn_source 'micro-focus sealed X-ray tube'
_diffrn_source_type 'SuperNova (Cu) X-ray Source'
_exptl_absorpt_coefficient_mu 0.647
_exptl_absorpt_correction_T_max 1.000
_exptl_absorpt_correction_T_min 0.655
_exptl_absorpt_correction_type gaussian
_exptl_absorpt_process_details
;
CrysAlisPro 1.171.38.46 (Rigaku Oxford Diffraction, 2015)
Numerical absorption correction based on gaussian integration over
			a multifaceted crystal model
Empirical absorption correction using spherical harmonics,
 implemented in SCALE3 ABSPACK scaling algorithm.
;
_exptl_crystal_density_diffrn 1.320
_exptl_crystal_density_method 'not measured'
_exptl_crystal_description triclinic
_exptl_crystal_F_000 170
_exptl_crystal_size_max 0.341
_exptl_crystal_size_mid 0.101
_exptl_crystal_size_min 0.046
_refine_diff_density_max 0.551
_refine_diff_density_min -0.553
_refine_diff_density_rms 0.146
_refine_ls_abs_structure_details 'Flack H D (1983), Acta Cryst. A39, 876-881'
_refine_ls_abs_structure_Flack 1.1(13)
_refine_ls_extinction_method none
_refine_ls_goodness_of_fit_ref 1.273
_refine_ls_hydrogen_treatment constr
_refine_ls_matrix_type full
_refine_ls_number_parameters 226
_refine_ls_number_reflns 1521
_refine_ls_number_restraints 3
_refine_ls_restrained_S_all 1.272
_refine_ls_R_factor_all 0.1148
_refine_ls_R_factor_gt 0.1037
_refine_ls_shift/su_max 0.002
_refine_ls_shift/su_mean 0.000
_refine_ls_structure_factor_coef Fsqd
_refine_ls_weighting_details 'calc w=1/[\s^2^(Fo^2^)+(0.2000P)^2^+0.0000P] where P=(Fo^2^+2Fc^2^)/3'
_refine_ls_weighting_scheme calc
_refine_ls_wR_factor_gt 0.2701
_refine_ls_wR_factor_ref 0.2971
_reflns_number_gt 1335
_reflns_number_total 1521
_reflns_threshold_expression >2sigma(I)
_cod_data_source_file jo8b01520_si_006.cif
_cod_data_source_block urknb5_22_2_rt_cu
_cod_depositor_comments
;

2020-10-10
Z value and formula fixed to values more according to usual
chemical conventions.                 miguel
;
_cod_original_formula_weight 162.18
_cod_original_formula_moiety '0.5(C22 H16 N2 O)'
_cod_original_formula_units_Z 2
_cod_original_cell_volume 408.04(8)
_cod_original_formula_sum 'C11 H8 N O0.50'
_cod_database_code 4035179
_chemical_oxdiff_formula 'C22 H16 N2 O1'
_reflns_odcompleteness_completeness 93.81
_reflns_odcompleteness_iscentric 1
_reflns_odcompleteness_theta 66.97
_olex2_refinement_description
;
1. Fixed Uiso
 At 1.2 times of:
  All C(H) groups
2.a Ternary CH refined with riding coordinates:
 C0AA(H0AA)
2.b Aromatic/amide H refined with riding coordinates:
 C5AA(H5AA), C1AA(H1AA), C4AA(H4AA), C0BA(H0BA), C9AA(H9AA), C6BA(H6BA),
 C4BA(H4BA), C1BA(H1BA), C2BA(H2BA), C2(H2), C5BA(H5BA), C8BA(H8BA), C9BA(H9BA),
  C5(H5), C1(H1)
;
_olex2_date_sample_data_collection 2017-11-30
_olex2_submission_special_instructions 'No special instructions were received'
_oxdiff_exptl_absorpt_empirical_details
;
Empirical correction (ABSPACK) includes:
- Absorption correction using spherical harmonics
- Frame scaling
;
_oxdiff_exptl_absorpt_empirical_full_max 25.262
_oxdiff_exptl_absorpt_empirical_full_min 0.323

loop_
_space_group_symop_id
_space_group_symop_operation_xyz
1 'x, y, z'

loop_
_atom_site_label
_atom_site_type_symbol
_atom_site_fract_x
_atom_site_fract_y
_atom_site_fract_z
_atom_site_U_iso_or_equiv
_atom_site_adp_type
_atom_site_occupancy
_atom_site_calc_flag
_atom_site_refinement_flags_posn
N1 N -0.1396(11) -0.7760(7) -0.4465(7) 0.0361(12) Uani 1 d .
C5AA C -0.3820(18) -0.5736(12) -0.7423(11) 0.056(2) Uani 1 d .
H5AA H -0.3176 -0.4617 -0.7034 0.067 Uiso 1 calc R
N3AA N -0.0695(11) -0.9050(7) -0.5812(7) 0.0406(14) Uani 1 d .
C0AA C -0.2702(13) -0.8635(10) -0.3607(11) 0.0473(18) Uani 1 d .
H0AA H -0.4449 -0.9123 -0.4150 0.057 Uiso 1 calc R
C1AA C 0.2790(12) -0.6134(8) -0.4244(8) 0.0351(13) Uani 1 d .
H1AA H 0.2861 -0.6777 -0.5315 0.042 Uiso 1 calc R
C2AA C -0.2032(15) -0.9539(10) -0.7329(10) 0.0484(18) Uani 1 d .
C4AA C 0.4637(18) -0.3826(10) -0.1747(10) 0.0523(19) Uani 1 d .
H4AA H 0.5926 -0.2922 -0.1152 0.063 Uiso 1 calc R
C0BA C 0.4753(15) -0.4788(9) -0.3338(10) 0.0448(17) Uani 1 d .
H0BA H 0.6132 -0.4542 -0.3805 0.054 Uiso 1 calc R
C8AA C 0.0749(11) -0.6507(7) -0.3546(7) 0.0310(13) Uani 1 d .
C6AA C -0.0152(15) -1.0241(9) -0.5272(10) 0.0471(17) Uani 1 d .
C7AA C -0.1237(14) -1.0022(9) -0.3955(12) 0.052(2) Uani 1 d .
C9AA C 0.1327(19) -1.1428(11) -0.5918(14) 0.063(2) Uani 1 d .
H9AA H 0.2030 -1.1590 -0.6843 0.075 Uiso 1 calc R
C3 C -0.3402(15) -0.8386(10) -0.7615(9) 0.0454(17) Uani 1 d .
C6BA C -0.091(2) -1.0976(12) -0.3143(15) 0.066(3) Uani 1 d .
H6BA H -0.1660 -1.0832 -0.2235 0.079 Uiso 1 calc R
C3BA C 0.0687(15) -0.5552(9) -0.1910(8) 0.0419(16) Uani 1 d .
C4BA C -0.2455(14) -0.6691(10) -0.7004(9) 0.0449(16) Uani 1 d .
H4BA H -0.0923 -0.6217 -0.6323 0.054 Uiso 1 calc R
C1BA C 0.062(2) -1.2173(12) -0.3793(17) 0.074(3) Uani 1 d .
H1BA H 0.0881 -1.2842 -0.3303 0.089 Uiso 1 calc R
C2BA C -0.7063(16) -0.8077(14) -0.9023(11) 0.063(2) Uani 1 d .
H2BA H -0.8615 -0.8537 -0.9684 0.075 Uiso 1 calc R
C2 C -0.6123(19) -0.6406(15) -0.8408(12) 0.061(2) Uani 1 d .
H2 H -0.7038 -0.5738 -0.8656 0.073 Uiso 1 calc R
C5BA C -0.5665(15) -0.9075(12) -0.8644(11) 0.055(2) Uani 1 d .
H5BA H -0.6262 -1.0205 -0.9087 0.067 Uiso 1 calc R
C8BA C -0.1328(19) -0.6079(11) -0.1166(10) 0.056(2) Uani 1 d .
H8BA H -0.1542 -0.5379 -0.0137 0.067 Uiso 1 calc R
O7BA O -0.1965(19) -1.0896(10) -0.8350(10) 0.087(3) Uani 1 d .
C9BA C -0.2834(16) -0.7501(12) -0.1903(12) 0.056(2) Uani 1 d .
H9BA H -0.4025 -0.7827 -0.1364 0.067 Uiso 1 calc R
C5 C 0.170(2) -1.2365(11) -0.5105(18) 0.072(3) Uani 1 d .
H5 H 0.2733 -1.3144 -0.5479 0.087 Uiso 1 calc R
C1 C 0.263(2) -0.4198(9) -0.1041(9) 0.055(2) Uani 1 d .
H1 H 0.2568 -0.3539 0.0028 0.066 Uiso 1 calc R

loop_
_atom_site_aniso_label
_atom_site_aniso_U_11
_atom_site_aniso_U_22
_atom_site_aniso_U_33
_atom_site_aniso_U_23
_atom_site_aniso_U_13
_atom_site_aniso_U_12
N1 0.030(3) 0.036(3) 0.037(3) 0.012(2) 0.001(2) 0.004(2)
C5AA 0.051(5) 0.066(5) 0.059(5) 0.034(4) 0.018(4) 0.013(4)
N3AA 0.030(3) 0.038(3) 0.042(3) 0.008(2) -0.004(2) 0.002(2)
C0AA 0.022(3) 0.055(4) 0.068(5) 0.031(4) 0.008(3) 0.002(3)
C1AA 0.025(3) 0.039(3) 0.037(3) 0.013(3) 0.000(2) 0.006(3)
C2AA 0.034(4) 0.054(4) 0.043(4) 0.011(3) -0.012(3) 0.004(3)
C4AA 0.051(5) 0.039(3) 0.050(4) 0.009(3) -0.010(3) -0.001(3)
C0BA 0.033(4) 0.041(3) 0.052(4) 0.016(3) -0.002(3) 0.000(3)
C8AA 0.020(3) 0.033(3) 0.035(3) 0.012(2) -0.003(2) 0.006(2)
C6AA 0.038(4) 0.033(3) 0.057(4) 0.013(3) -0.012(3) -0.007(3)
C7AA 0.035(4) 0.041(3) 0.075(6) 0.027(4) -0.003(4) -0.006(3)
C9AA 0.047(5) 0.041(3) 0.081(6) 0.011(4) 0.005(4) 0.007(3)
C3 0.036(4) 0.056(4) 0.039(3) 0.017(3) 0.002(3) 0.007(3)
C6BA 0.058(6) 0.054(5) 0.083(7) 0.036(5) -0.008(5) -0.009(4)
C3BA 0.047(4) 0.043(3) 0.036(3) 0.015(3) 0.006(3) 0.018(3)
C4BA 0.026(3) 0.060(4) 0.045(4) 0.023(3) -0.003(3) 0.001(3)
C1BA 0.065(6) 0.049(4) 0.110(9) 0.044(5) -0.018(6) 0.002(4)
C2BA 0.028(4) 0.092(6) 0.053(5) 0.022(5) -0.006(3) 0.003(4)
C2 0.046(5) 0.092(6) 0.056(5) 0.042(5) 0.010(4) 0.019(4)
C5BA 0.028(4) 0.065(4) 0.050(4) 0.009(4) -0.009(3) -0.002(3)
C8BA 0.065(6) 0.066(5) 0.047(4) 0.028(4) 0.021(4) 0.029(4)
O7BA 0.099(7) 0.059(4) 0.058(4) -0.014(3) -0.027(4) 0.023(4)
C9BA 0.037(4) 0.079(6) 0.065(5) 0.040(5) 0.021(4) 0.020(4)
C5 0.059(6) 0.040(4) 0.101(9) 0.019(4) -0.008(6) 0.007(4)
C1 0.078(6) 0.039(4) 0.032(4) 0.004(3) -0.004(4) 0.013(4)

loop_
_atom_type_symbol
_atom_type_description
_atom_type_scat_dispersion_real
_atom_type_scat_dispersion_imag
_atom_type_scat_source
C C 0.0181 0.0091 'International Tables Vol C Tables 4.2.6.8 and 6.1.1.4'
H H 0.0000 0.0000 'International Tables Vol C Tables 4.2.6.8 and 6.1.1.4'
N N 0.0311 0.0180 'International Tables Vol C Tables 4.2.6.8 and 6.1.1.4'
O O 0.0492 0.0322 'International Tables Vol C Tables 4.2.6.8 and 6.1.1.4'

loop_
_exptl_crystal_face_index_h
_exptl_crystal_face_index_k
_exptl_crystal_face_index_l
_exptl_crystal_face_perp_dist
3 1 1 0.1773
0 4 -6 0.0693
0 -4 6 0.0164
3 -1 0 0.1821
0 4 3 0.0311
-3 0 -1 0.1346
0 -5 -1 0.0192
0 6 -3 0.0749
0 1 5 0.0155
0 0 -5 0.0308

loop_
_geom_angle_atom_site_label_1
_geom_angle_atom_site_label_2
_geom_angle_atom_site_label_3
_geom_angle
N3AA N1 C0AA 103.8(5)
C8AA N1 N3AA 111.7(5)
C8AA N1 C0AA 114.9(6)
C4BA C5AA C2 121.4(9)
N1 N3AA C6AA 105.4(6)
C2AA N3AA N1 119.0(6)
C2AA N3AA C6AA 121.3(6)
N1 C0AA C7AA 101.0(6)
N1 C0AA C9BA 112.6(6)
C9BA C0AA C7AA 118.8(7)
C8AA C1AA C0BA 120.1(6)
N3AA C2AA C3 119.2(7)
O7BA C2AA N3AA 117.6(8)
O7BA C2AA C3 123.2(8)
C1 C4AA C0BA 120.4(8)
C4AA C0BA C1AA 119.9(7)
C1AA C8AA N1 121.4(6)
C1AA C8AA C3BA 119.6(6)
C3BA C8AA N1 118.8(6)
C7AA C6AA N3AA 109.9(7)
C7AA C6AA C9AA 122.4(8)
C9AA C6AA N3AA 127.7(9)
C6AA C7AA C0AA 107.8(7)
C6AA C7AA C6BA 121.6(9)
C6BA C7AA C0AA 130.6(9)
C6AA C9AA C5 116.5(11)
C4BA C3 C2AA 124.0(7)
C5BA C3 C2AA 116.3(8)
C5BA C3 C4BA 119.6(8)
C7AA C6BA C1BA 115.8(11)
C8AA C3BA C8BA 118.5(7)
C1 C3BA C8AA 119.3(7)
C1 C3BA C8BA 122.1(7)
C5AA C4BA C3 119.3(7)
C5 C1BA C6BA 121.6(10)
C2 C2BA C5BA 119.7(8)
C5AA C2 C2BA 119.6(9)
C3 C5BA C2BA 120.3(9)
C9BA C8BA C3BA 121.6(8)
C8BA C9BA C0AA 121.6(7)
C1BA C5 C9AA 121.9(10)
C4AA C1 C3BA 120.7(7)

loop_
_geom_bond_atom_site_label_1
_geom_bond_atom_site_label_2
_geom_bond_distance
N1 N3AA 1.432(8)
N1 C0AA 1.495(9)
N1 C8AA 1.424(8)
C5AA C4BA 1.379(13)
C5AA C2 1.381(16)
N3AA C2AA 1.405(10)
N3AA C6AA 1.441(10)
C0AA C7AA 1.520(11)
C0AA C9BA 1.502(13)
C1AA C0BA 1.402(9)
C1AA C8AA 1.383(9)
C2AA C3 1.474(11)
C2AA O7BA 1.211(11)
C4AA C0BA 1.383(12)
C4AA C1 1.372(14)
C8AA C3BA 1.411(9)
C6AA C7AA 1.347(13)
C6AA C9AA 1.389(12)
C7AA C6BA 1.403(14)
C9AA C5 1.394(18)
C3 C4BA 1.403(11)
C3 C5BA 1.383(11)
C6BA C1BA 1.416(17)
C3BA C8BA 1.454(12)
C3BA C1 1.394(13)
C1BA C5 1.35(2)
C2BA C2 1.383(17)
C2BA C5BA 1.403(15)
C8BA C9BA 1.296(15)

loop_
_exptl_oxdiff_crystal_face_indexfrac_h
_exptl_oxdiff_crystal_face_indexfrac_k
_exptl_oxdiff_crystal_face_indexfrac_l
_exptl_oxdiff_crystal_face_x
_exptl_oxdiff_crystal_face_y
_exptl_oxdiff_crystal_face_z
3.0002 0.9965 1.0015 -0.1447 -0.0074 -0.9808
-0.0034 4.0009 -6.0032 -0.1607 -1.0044 0.1301
0.0034 -4.0009 6.0032 0.1607 1.0044 -0.1301
3.0005 -1.0013 0.0005 0.3019 -0.0933 -0.8039
-0.0002 3.9948 3.0025 -0.9848 0.3189 -0.4144
-3.0005 0.0027 -1.0013 -0.0328 -0.0231 0.9226
0.0012 -4.9954 -1.0014 0.9792 0.0057 0.3516
-0.0029 5.9973 -3.0010 -0.7905 -0.6244 -0.1678
0.0014 0.9958 5.0033 -0.6354 0.7046 -0.3608
-0.0018 0.0034 -5.0032 0.4578 -0.7352 0.3025
